data_4083312
loop_
_publ_author_name
'Wang, Jinjin'
'Liu, Rui'
'Ruan, Wenqing'
'Li, Yan'
'Mondal, Kartik Chandra'
'Roesky, Herbert W.'
'Zhu, Hongping'

_publ_section_title
;
 N--P Bond Cleavage Induced Ring Formation of Cyclosilazanes from
 Reactions of Aryl(phosphanyl)aminotrichlorosilanes with Lithium Alkynyls
;
_journal_issue 11
_journal_name_full Organometallics
_journal_page_first 2696
_journal_paper_doi 10.1021/om401095n
_journal_volume 33
_journal_year 2014
_chemical_formula_sum 'C48 H56 Li N O3 Si'
_chemical_formula_weight 729.97
_chemical_name_systematic
; 
 ? 
;
_space_group_IT_number 61
_symmetry_cell_setting orthorhombic
_symmetry_space_group_name_Hall '-P 2ac 2ab'
_symmetry_space_group_name_H-M 'P b c a'
_atom_sites_solution_hydrogens geom
_atom_sites_solution_primary direct
_atom_sites_solution_secondary difmap
_audit_creation_method SHELXL-97
_cell_angle_alpha 90.00
_cell_angle_beta 90.00
_cell_angle_gamma 90.00
_cell_formula_units_Z 8
_cell_length_a 20.9911(2)
_cell_length_b 19.1749(2)
_cell_length_c 21.7250(2)
_cell_measurement_reflns_used 10731
_cell_measurement_temperature 173(2)
_cell_measurement_theta_max 60.1640
_cell_measurement_theta_min 3.7250
_cell_volume 8744.36(15)
_computing_cell_refinement CrysAlisPro
_computing_data_collection CrysAlisPro
_computing_data_reduction CrysAlisPro
_computing_molecular_graphics 'Bruker SHELXTL'
_computing_publication_material 'Bruker SHELXTL'
_computing_structure_refinement 'SHELXL-97 (Sheldrick, 1997)'
_computing_structure_solution 'SHELXS-97 (Sheldrick, 1990)'
_diffrn_ambient_temperature 173(2)
_diffrn_detector_area_resol_mean 16.1903
_diffrn_measured_fraction_theta_full 0.998
_diffrn_measured_fraction_theta_max 0.998
_diffrn_measurement_device_type 'Xcalibur, Sapphire3, Gemini ultra'
_diffrn_measurement_method 'phi and omega scans'
_diffrn_radiation_monochromator mirror
_diffrn_radiation_source 'Enhance Ultra (Cu) X-ray Source'
_diffrn_radiation_type CuK\a
_diffrn_radiation_wavelength 1.54178
_diffrn_reflns_av_R_equivalents 0.0273
_diffrn_reflns_av_sigmaI/netI 0.0201
_diffrn_reflns_limit_h_max 22
_diffrn_reflns_limit_h_min -23
_diffrn_reflns_limit_k_max 15
_diffrn_reflns_limit_k_min -21
_diffrn_reflns_limit_l_max 24
_diffrn_reflns_limit_l_min -24
_diffrn_reflns_number 33908
_diffrn_reflns_theta_full 60.21
_diffrn_reflns_theta_max 60.21
_diffrn_reflns_theta_min 3.73
_exptl_absorpt_coefficient_mu 0.770
_exptl_absorpt_correction_T_max 0.8613
_exptl_absorpt_correction_T_min 0.8613
_exptl_absorpt_correction_type multi-scan
_exptl_absorpt_process_details empirical
_exptl_crystal_colour colorless
_exptl_crystal_density_diffrn 1.109
_exptl_crystal_density_meas ?
_exptl_crystal_density_method 'not measured'
_exptl_crystal_description cubic
_exptl_crystal_F_000 3136
_exptl_crystal_size_max 0.20
_exptl_crystal_size_mid 0.20
_exptl_crystal_size_min 0.20
_refine_diff_density_max 0.174
_refine_diff_density_min -0.212
_refine_diff_density_rms 0.030
_refine_ls_extinction_coef 0.00016(3)
_refine_ls_extinction_expression Fc^*^=kFc[1+0.001xFc^2^\l^3^/sin(2\q)]^-1/4^
_refine_ls_extinction_method SHELXL
_refine_ls_goodness_of_fit_ref 1.001
_refine_ls_hydrogen_treatment 'refined in a riding mode to the carrier atom'
_refine_ls_matrix_type full
_refine_ls_number_parameters 692
_refine_ls_number_reflns 6517
_refine_ls_number_restraints 30
_refine_ls_restrained_S_all 1.005
_refine_ls_R_factor_all 0.0413
_refine_ls_R_factor_gt 0.0370
_refine_ls_shift/su_max 0.003
_refine_ls_shift/su_mean 0.000
_refine_ls_structure_factor_coef Fsqd
_refine_ls_weighting_details 'calc w=1/[\s^2^(Fo^2^)+(0.0618P)^2^+1.7212P] where P=(Fo^2^+2Fc^2^)/3'
_refine_ls_weighting_scheme calc
_refine_ls_wR_factor_gt 0.1000
_refine_ls_wR_factor_ref 0.1049
_reflns_number_gt 5838
_reflns_number_total 6517
_reflns_threshold_expression >2sigma(I)
_cod_data_source_file om401095n_si_002.cif
_cod_data_source_block compound_5
_cod_depositor_comments
;
The following automatic conversions were performed:

'_symmetry_cell_setting' value 'Orthorhombic' changed to
'orthorhombic' according to
/usr/data/users/saulius/crontab/automatic-downloads/rss-feeds/ACS/lib/dictionaries/cif_core.dic
dictionary named 'cif_core.dic' version 2.4.2 from 2011-04-26.

Automatic conversion script
Id: cif_fix_values 2281 2013-09-26 08:29:07Z andrius 

 Adding full bibliography for 4083311--4083318.cif.

The following automatic conversions were performed:

'_exptl_crystal_density_meas' value 'not measured' was changed to '?'
- the value is perceived as not measured.

Automatic conversion script
Id: cif_fix_values 3008 2015-01-20 13:52:24Z robertas 
;
_cod_original_sg_symbol_H-M Pbca
_cod_database_code 4083312

loop_
_symmetry_equiv_pos_as_xyz
'x, y, z'
'-x+1/2, -y, z+1/2'
'-x, y+1/2, -z+1/2'
'x+1/2, -y+1/2, -z'
'-x, -y, -z'
'x-1/2, y, -z-1/2'
'x, -y-1/2, z-1/2'
'-x-1/2, y-1/2, z'

loop_
_atom_site_label
_atom_site_type_symbol
_atom_site_fract_x
_atom_site_fract_y
_atom_site_fract_z
_atom_site_U_iso_or_equiv
_atom_site_adp_type
_atom_site_occupancy
_atom_site_symmetry_multiplicity
_atom_site_calc_flag
_atom_site_refinement_flags
_atom_site_disorder_assembly
_atom_site_disorder_group
Li1 Li 0.22023(12) 0.19335(13) 0.02185(11) 0.0466(6) Uani 1 1 d . . .
Si1 Si 0.216364(16) 0.273123(18) 0.148305(16) 0.03442(13) Uani 1 1 d . C .
N1 N 0.20307(5) 0.27754(6) 0.07400(5) 0.0374(3) Uani 1 1 d . C .
C1 C 0.18621(7) 0.34764(8) 0.19326(7) 0.0435(3) Uani 1 1 d . . .
C2 C 0.16721(7) 0.39651(8) 0.22284(7) 0.0464(4) Uani 1 1 d . A .
C3 C 0.1438(3) 0.4536(3) 0.2629(5) 0.0466(16) Uani 0.63(4) 1 d PG A 2
C4 C 0.0781(3) 0.4602(5) 0.2688(5) 0.0604(17) Uani 0.63(4) 1 d PG A 2
H4A H 0.0507 0.4263 0.2511 0.072 Uiso 0.63(4) 1 calc PR A 2
C5 C 0.0525(4) 0.5165(6) 0.3007(4) 0.0734(19) Uani 0.63(4) 1 d PG A 2
H5A H 0.0076 0.5210 0.3047 0.088 Uiso 0.63(4) 1 calc PR A 2
C6 C 0.0925(6) 0.5661(4) 0.3267(3) 0.0723(19) Uani 0.63(4) 1 d PG A 2
H6A H 0.0750 0.6046 0.3485 0.087 Uiso 0.63(4) 1 calc PR A 2
C7 C 0.1582(5) 0.5595(3) 0.3208(4) 0.0658(19) Uani 0.63(4) 1 d PG A 2
H7A H 0.1856 0.5935 0.3386 0.079 Uiso 0.63(4) 1 calc PR A 2
C8 C 0.1838(3) 0.5033(4) 0.2889(5) 0.0504(16) Uani 0.63(4) 1 d PG A 2
H8A H 0.2287 0.4988 0.2849 0.060 Uiso 0.63(4) 1 calc PR A 2
C3A C 0.1443(7) 0.4565(6) 0.2491(9) 0.043(2) Uani 0.37(4) 1 d PG A 1
C4A C 0.0811(6) 0.4758(10) 0.2575(8) 0.064(3) Uani 0.37(4) 1 d PG A 1
H4AA H 0.0480 0.4486 0.2399 0.077 Uiso 0.37(4) 1 calc PR A 1
C5A C 0.0663(10) 0.5350(12) 0.2916(8) 0.087(4) Uani 0.37(4) 1 d PG A 1
H5AA H 0.0231 0.5482 0.2973 0.104 Uiso 0.37(4) 1 calc PR A 1
C6A C 0.1147(15) 0.5749(8) 0.3173(8) 0.093(4) Uani 0.37(4) 1 d PG A 1
H6AA H 0.1046 0.6153 0.3406 0.111 Uiso 0.37(4) 1 calc PR A 1
C7A C 0.1780(13) 0.5556(7) 0.3089(9) 0.089(4) Uani 0.37(4) 1 d PG A 1
H7AA H 0.2111 0.5828 0.3265 0.107 Uiso 0.37(4) 1 calc PR A 1
C8A C 0.1928(7) 0.4964(8) 0.2748(10) 0.082(4) Uani 0.37(4) 1 d PG A 1
H8AA H 0.2360 0.4832 0.2691 0.099 Uiso 0.37(4) 1 calc PR A 1
C11 C 0.30025(7) 0.26672(7) 0.17395(6) 0.0410(3) Uani 1 1 d . . .
C12 C 0.35532(7) 0.26425(7) 0.18904(7) 0.0429(3) Uani 1 1 d . B .
C13 C 0.42412(15) 0.2648(3) 0.20156(19) 0.0397(14) Uani 0.551(13) 1 d PG B 2
C14 C 0.46650(19) 0.2741(3) 0.15309(17) 0.0552(14) Uani 0.551(13) 1 d PG B 2
H14A H 0.4509 0.2790 0.1123 0.066 Uiso 0.551(13) 1 calc PR B 2
C15 C 0.53165(18) 0.2761(3) 0.1643(2) 0.0729(15) Uani 0.551(13) 1 d PG B 2
H15A H 0.5606 0.2825 0.1312 0.087 Uiso 0.551(13) 1 calc PR B 2
C16 C 0.55443(16) 0.2689(3) 0.2241(2) 0.0728(15) Uani 0.551(13) 1 d PG B 2
H16A H 0.5990 0.2703 0.2318 0.087 Uiso 0.551(13) 1 calc PR B 2
C17 C 0.5121(2) 0.2596(3) 0.27256(15) 0.073(2) Uani 0.551(13) 1 d PG B 2
H17A H 0.5276 0.2547 0.3134 0.088 Uiso 0.551(13) 1 calc PR B 2
C18 C 0.44690(18) 0.2576(3) 0.26130(16) 0.0619(15) Uani 0.551(13) 1 d PG B 2
H18A H 0.4179 0.2512 0.2944 0.074 Uiso 0.551(13) 1 calc PR B 2
C13A C 0.4171(2) 0.2631(4) 0.2115(4) 0.064(3) Uani 0.449(13) 1 d PG B 1
C14A C 0.4667(3) 0.2885(4) 0.1756(5) 0.088(3) Uani 0.449(13) 1 d PG B 1
H14B H 0.4587 0.3037 0.1347 0.106 Uiso 0.449(13) 1 calc PR B 1
C15A C 0.5281(2) 0.2918(4) 0.1996(8) 0.119(5) Uani 0.449(13) 1 d PG B 1
H15B H 0.5620 0.3091 0.1750 0.143 Uiso 0.449(13) 1 calc PR B 1
C16A C 0.5397(4) 0.2696(3) 0.2594(8) 0.135(6) Uani 0.449(13) 1 d PG B 1
H16B H 0.5817 0.2718 0.2758 0.162 Uiso 0.449(13) 1 calc PR B 1
C17A C 0.4901(5) 0.2441(4) 0.2953(6) 0.169(6) Uani 0.449(13) 1 d PG B 1
H17B H 0.4981 0.2289 0.3362 0.202 Uiso 0.449(13) 1 calc PR B 1
C18A C 0.4288(4) 0.2409(4) 0.2714(4) 0.120(4) Uani 0.449(13) 1 d PG B 1
H18B H 0.3948 0.2235 0.2959 0.144 Uiso 0.449(13) 1 calc PR B 1
C21 C 0.18081(6) 0.19436(7) 0.18246(6) 0.0406(3) Uani 1 1 d . . .
C22 C 0.15948(7) 0.14334(8) 0.20806(6) 0.0421(3) Uani 1 1 d . C .
C23 C 0.13430(7) 0.08176(8) 0.23705(6) 0.0423(3) Uani 1 1 d . . .
C24 C 0.09671(9) 0.08616(9) 0.28953(7) 0.0601(4) Uani 1 1 d . C .
H24A H 0.0874 0.1304 0.3070 0.072 Uiso 1 1 calc R . .
C25 C 0.07290(10) 0.02615(11) 0.31639(8) 0.0683(5) Uani 1 1 d . . .
H25A H 0.0468 0.0295 0.3520 0.082 Uiso 1 1 calc R C .
C26 C 0.08648(9) -0.03814(9) 0.29213(8) 0.0614(5) Uani 1 1 d . C .
H26A H 0.0701 -0.0791 0.3110 0.074 Uiso 1 1 calc R . .
C27 C 0.12358(10) -0.04307(9) 0.24095(9) 0.0668(5) Uani 1 1 d . . .
H27A H 0.1331 -0.0875 0.2240 0.080 Uiso 1 1 calc R C .
C28 C 0.14736(9) 0.01652(9) 0.21358(8) 0.0601(4) Uani 1 1 d . C .
H28A H 0.1732 0.0125 0.1779 0.072 Uiso 1 1 calc R . .
C31 C 0.19715(6) 0.33574(7) 0.03566(6) 0.0382(3) Uani 1 1 d . C .
C32 C 0.13614(7) 0.36032(8) 0.01777(7) 0.0490(4) Uani 1 1 d . . .
C33 C 0.13118(8) 0.41272(9) -0.02597(8) 0.0602(4) Uani 1 1 d . C .
H33A H 0.0900 0.4281 -0.0381 0.072 Uiso 1 1 calc R . .
C34 C 0.18391(9) 0.44322(9) -0.05243(8) 0.0624(5) Uani 1 1 d . . .
H34A H 0.1794 0.4781 -0.0831 0.075 Uiso 1 1 calc R C .
C35 C 0.24333(8) 0.42194(9) -0.03334(7) 0.0539(4) Uani 1 1 d . C .
H35A H 0.2800 0.4437 -0.0503 0.065 Uiso 1 1 calc R . .
C36 C 0.25103(7) 0.36946(7) 0.01017(6) 0.0417(3) Uani 1 1 d . . .
O1 O 0.2891(7) 0.1339(9) 0.0475(10) 0.052(3) Uani 0.611(12) 1 d PD C 2
C41 C 0.2805(4) 0.0701(5) 0.0814(5) 0.060(2) Uani 0.611(12) 1 d PD C 2
H41A H 0.2784 0.0301 0.0527 0.072 Uiso 0.611(12) 1 calc PR C 2
H41B H 0.2402 0.0720 0.1050 0.072 Uiso 0.611(12) 1 calc PR C 2
C42 C 0.3355(4) 0.0615(5) 0.1243(4) 0.105(2) Uani 0.611(12) 1 d PD C 2
H42A H 0.3407 0.0127 0.1383 0.127 Uiso 0.611(12) 1 calc PR C 2
H42B H 0.3329 0.0932 0.1602 0.127 Uiso 0.611(12) 1 calc PR C 2
C43 C 0.3908(3) 0.0852(4) 0.0749(6) 0.111(3) Uani 0.611(12) 1 d PD C 2
H43A H 0.4310 0.0988 0.0954 0.134 Uiso 0.611(12) 1 calc PR C 2
H43B H 0.3992 0.0489 0.0435 0.134 Uiso 0.611(12) 1 calc PR C 2
C44 C 0.3569(4) 0.1444(4) 0.0500(4) 0.070(4) Uani 0.611(12) 1 d PD C 2
H44A H 0.3661 0.1859 0.0756 0.084 Uiso 0.611(12) 1 calc PR C 2
H44B H 0.3728 0.1540 0.0079 0.084 Uiso 0.611(12) 1 calc PR C 2
O1A O 0.2913(10) 0.1282(14) 0.0541(16) 0.047(4) Uani 0.389(12) 1 d PD C 1
C41A C 0.2749(9) 0.0688(9) 0.0901(9) 0.088(7) Uani 0.389(12) 1 d PD C 1
H41C H 0.2447 0.0379 0.0682 0.106 Uiso 0.389(12) 1 calc PR C 1
H41D H 0.2568 0.0822 0.1304 0.106 Uiso 0.389(12) 1 calc PR C 1
C42A C 0.3400(4) 0.0355(4) 0.0967(5) 0.077(2) Uani 0.389(12) 1 d PD C 1
H42C H 0.3424 0.0058 0.1339 0.093 Uiso 0.389(12) 1 calc PR C 1
H42D H 0.3512 0.0074 0.0600 0.093 Uiso 0.389(12) 1 calc PR C 1
C43A C 0.3809(6) 0.0972(6) 0.1022(5) 0.083(3) Uani 0.389(12) 1 d PD C 1
H43C H 0.4260 0.0846 0.0951 0.100 Uiso 0.389(12) 1 calc PR C 1
H43D H 0.3769 0.1180 0.1437 0.100 Uiso 0.389(12) 1 calc PR C 1
C44A C 0.3581(6) 0.1477(6) 0.0536(6) 0.059(5) Uani 0.389(12) 1 d PD C 1
H44C H 0.3647 0.1969 0.0660 0.070 Uiso 0.389(12) 1 calc PR C 1
H44D H 0.3783 0.1391 0.0132 0.070 Uiso 0.389(12) 1 calc PR C 1
C321 C 0.07581(8) 0.32970(10) 0.04572(9) 0.0629(5) Uani 1 1 d . C .
H32A H 0.0890 0.2930 0.0759 0.076 Uiso 1 1 calc R . .
C322 C 0.03739(10) 0.38412(13) 0.08069(12) 0.0902(7) Uani 1 1 d . . .
H32B H 0.0637 0.4042 0.1135 0.135 Uiso 1 1 calc R C .
H32C H -0.0004 0.3621 0.0988 0.135 Uiso 1 1 calc R . .
H32D H 0.0241 0.4211 0.0523 0.135 Uiso 1 1 calc R . .
C323 C 0.03520(10) 0.29465(13) -0.00322(13) 0.0945(7) Uani 1 1 d . . .
H32E H 0.0600 0.2579 -0.0234 0.142 Uiso 1 1 calc R C .
H32F H 0.0221 0.3293 -0.0339 0.142 Uiso 1 1 calc R . .
H32G H -0.0027 0.2742 0.0160 0.142 Uiso 1 1 calc R . .
O2 O 0.2503(4) 0.2141(5) -0.0652(4) 0.0441(13) Uani 0.525(14) 1 d PD C 2
C45 C 0.2127(8) 0.2593(7) -0.1059(5) 0.052(2) Uani 0.525(14) 1 d PD C 2
H45A H 0.1673 0.2455 -0.1069 0.062 Uiso 0.525(14) 1 calc PR C 2
H45B H 0.2164 0.3090 -0.0943 0.062 Uiso 0.525(14) 1 calc PR C 2
C46 C 0.2449(7) 0.2443(5) -0.1643(4) 0.152(6) Uani 0.525(14) 1 d PD C 2
H46A H 0.2676 0.2867 -0.1782 0.183 Uiso 0.525(14) 1 calc PR C 2
H46B H 0.2125 0.2327 -0.1958 0.183 Uiso 0.525(14) 1 calc PR C 2
C47 C 0.2946(6) 0.1814(6) -0.1594(5) 0.102(4) Uani 0.525(14) 1 d PD C 2
H47A H 0.2808 0.1403 -0.1835 0.122 Uiso 0.525(14) 1 calc PR C 2
H47B H 0.3379 0.1956 -0.1726 0.122 Uiso 0.525(14) 1 calc PR C 2
C48 C 0.2916(3) 0.1699(4) -0.0989(3) 0.0523(15) Uani 0.525(14) 1 d PD C 2
H48A H 0.3351 0.1746 -0.0817 0.063 Uiso 0.525(14) 1 calc PR C 2
H48B H 0.2779 0.1210 -0.0923 0.063 Uiso 0.525(14) 1 calc PR C 2
O2A O 0.2365(6) 0.1976(6) -0.0656(6) 0.059(2) Uani 0.475(14) 1 d PD C 1
C45A C 0.2134(8) 0.2430(8) -0.1115(7) 0.056(3) Uani 0.475(14) 1 d PD C 1
H45C H 0.2069 0.2899 -0.0934 0.068 Uiso 0.475(14) 1 calc PR C 1
H45D H 0.1716 0.2259 -0.1262 0.068 Uiso 0.475(14) 1 calc PR C 1
C46A C 0.2575(5) 0.2487(4) -0.1645(5) 0.087(3) Uani 0.475(14) 1 d PD C 1
H46C H 0.2961 0.2767 -0.1558 0.105 Uiso 0.475(14) 1 calc PR C 1
H46D H 0.2367 0.2645 -0.2030 0.105 Uiso 0.475(14) 1 calc PR C 1
C47A C 0.2683(5) 0.1722(6) -0.1618(3) 0.071(2) Uani 0.475(14) 1 d PD C 1
H47C H 0.2328 0.1483 -0.1832 0.086 Uiso 0.475(14) 1 calc PR C 1
H47D H 0.3081 0.1610 -0.1840 0.086 Uiso 0.475(14) 1 calc PR C 1
C48A C 0.2726(7) 0.1463(5) -0.1012(5) 0.094(3) Uani 0.475(14) 1 d PD C 1
H48C H 0.3175 0.1441 -0.0874 0.113 Uiso 0.475(14) 1 calc PR C 1
H48D H 0.2533 0.0993 -0.0980 0.113 Uiso 0.475(14) 1 calc PR C 1
C361 C 0.31761(7) 0.35003(8) 0.03129(7) 0.0445(3) Uani 1 1 d . C .
H36A H 0.3145 0.3045 0.0536 0.053 Uiso 1 1 calc R . .
C362 C 0.34095(9) 0.40438(9) 0.07733(8) 0.0623(4) Uani 1 1 d . . .
H36B H 0.3108 0.4075 0.1117 0.093 Uiso 1 1 calc R C .
H36C H 0.3441 0.4498 0.0570 0.093 Uiso 1 1 calc R . .
H36D H 0.3829 0.3907 0.0930 0.093 Uiso 1 1 calc R . .
C363 C 0.36502(8) 0.34049(12) -0.02104(9) 0.0674(5) Uani 1 1 d . . .
H36E H 0.3486 0.3058 -0.0501 0.101 Uiso 1 1 calc R C .
H36F H 0.4059 0.3245 -0.0044 0.101 Uiso 1 1 calc R . .
H36G H 0.3711 0.3850 -0.0423 0.101 Uiso 1 1 calc R . .
O3 O 0.1487(10) 0.1340(8) 0.0086(8) 0.066(3) Uani 0.508(14) 1 d PD C 2
C49 C 0.1394(8) 0.0909(7) -0.0437(7) 0.079(3) Uani 0.508(14) 1 d PD C 2
H49A H 0.1734 0.0552 -0.0461 0.095 Uiso 0.508(14) 1 calc PR C 2
H49B H 0.1407 0.1193 -0.0818 0.095 Uiso 0.508(14) 1 calc PR C 2
C50 C 0.0755(5) 0.0565(4) -0.0372(4) 0.091(2) Uani 0.508(14) 1 d PD C 2
H50A H 0.0802 0.0071 -0.0248 0.109 Uiso 0.508(14) 1 calc PR C 2
H50B H 0.0514 0.0587 -0.0763 0.109 Uiso 0.508(14) 1 calc PR C 2
C51 C 0.0424(4) 0.0990(5) 0.0132(6) 0.104(3) Uani 0.508(14) 1 d PD C 2
H51A H 0.0111 0.0707 0.0364 0.125 Uiso 0.508(14) 1 calc PR C 2
H51B H 0.0211 0.1410 -0.0036 0.125 Uiso 0.508(14) 1 calc PR C 2
C52 C 0.1008(7) 0.1181(6) 0.0530(7) 0.067(4) Uani 0.508(14) 1 d PD C 2
H52A H 0.0917 0.1590 0.0795 0.080 Uiso 0.508(14) 1 calc PR C 2
H52B H 0.1138 0.0784 0.0794 0.080 Uiso 0.508(14) 1 calc PR C 2
O3A O 0.1417(11) 0.1298(10) 0.0110(7) 0.068(3) Uani 0.492(14) 1 d PD C 1
C49A C 0.1218(8) 0.0910(9) -0.0420(6) 0.083(4) Uani 0.492(14) 1 d PD C 1
H49C H 0.1424 0.0446 -0.0428 0.100 Uiso 0.492(14) 1 calc PR C 1
H49D H 0.1328 0.1162 -0.0803 0.100 Uiso 0.492(14) 1 calc PR C 1
C50A C 0.0511(5) 0.0839(6) -0.0357(4) 0.094(3) Uani 0.492(14) 1 d PD C 1
H50C H 0.0348 0.0434 -0.0592 0.113 Uiso 0.492(14) 1 calc PR C 1
H50D H 0.0287 0.1267 -0.0492 0.113 Uiso 0.492(14) 1 calc PR C 1
C51A C 0.0452(4) 0.0727(5) 0.0329(4) 0.077(2) Uani 0.492(14) 1 d PD C 1
H51C H 0.0017 0.0834 0.0476 0.093 Uiso 0.492(14) 1 calc PR C 1
H51D H 0.0564 0.0243 0.0445 0.093 Uiso 0.492(14) 1 calc PR C 1
C52A C 0.0923(9) 0.1234(9) 0.0571(8) 0.087(5) Uani 0.492(14) 1 d PD C 1
H52C H 0.0718 0.1691 0.0646 0.105 Uiso 0.492(14) 1 calc PR C 1
H52D H 0.1106 0.1064 0.0964 0.105 Uiso 0.492(14) 1 calc PR C 1

loop_
_atom_site_aniso_label
_atom_site_aniso_U_11
_atom_site_aniso_U_22
_atom_site_aniso_U_33
_atom_site_aniso_U_23
_atom_site_aniso_U_13
_atom_site_aniso_U_12
Li1 0.0496(14) 0.0481(14) 0.0423(12) 0.0002(10) 0.0016(10) 0.0038(11)
Si1 0.0320(2) 0.0348(2) 0.0365(2) 0.00070(14) 0.00394(14) -0.00251(14)
N1 0.0352(6) 0.0379(6) 0.0391(6) 0.0027(5) 0.0008(5) -0.0012(5)
C1 0.0415(8) 0.0421(8) 0.0469(8) -0.0002(7) 0.0030(6) -0.0038(6)
C2 0.0500(8) 0.0405(8) 0.0488(8) -0.0029(7) -0.0011(7) -0.0008(7)
C3 0.077(3) 0.037(2) 0.025(3) -0.0027(18) -0.005(2) 0.0123(19)
C4 0.073(3) 0.053(3) 0.056(3) -0.014(3) -0.008(2) 0.021(2)
C5 0.079(3) 0.072(4) 0.069(3) -0.024(3) -0.009(2) 0.026(3)
C6 0.098(4) 0.062(3) 0.057(3) -0.022(2) -0.010(2) 0.027(3)
C7 0.090(5) 0.045(3) 0.062(3) -0.0235(19) 0.003(3) 0.007(2)
C8 0.070(3) 0.037(2) 0.044(3) -0.0150(19) -0.0007(18) 0.0007(17)
C3A 0.066(4) 0.045(4) 0.018(5) 0.001(2) -0.008(2) -0.002(3)
C4A 0.077(5) 0.053(5) 0.063(6) -0.005(4) -0.012(4) 0.021(4)
C5A 0.103(7) 0.069(7) 0.090(7) -0.020(6) 0.004(6) 0.035(5)
C6A 0.128(12) 0.063(6) 0.087(6) -0.038(5) 0.004(8) 0.023(7)
C7A 0.113(9) 0.077(6) 0.077(6) -0.040(5) -0.004(7) 0.023(6)
C8A 0.131(8) 0.051(5) 0.065(7) -0.030(4) 0.012(5) 0.006(5)
C11 0.0428(9) 0.0429(8) 0.0374(7) 0.0043(6) 0.0017(6) -0.0022(6)
C12 0.0428(10) 0.0418(8) 0.0440(8) 0.0020(6) -0.0054(7) -0.0001(6)
C13 0.035(3) 0.039(3) 0.045(2) 0.0003(17) -0.017(2) 0.001(2)
C14 0.038(2) 0.074(3) 0.054(2) 0.005(2) -0.0080(15) -0.0005(18)
C15 0.040(2) 0.092(4) 0.086(3) 0.004(2) -0.007(2) -0.002(2)
C16 0.046(3) 0.073(3) 0.099(4) -0.009(2) -0.033(2) 0.005(2)
C17 0.048(3) 0.087(4) 0.084(3) -0.013(2) -0.041(3) 0.005(3)
C18 0.060(3) 0.077(3) 0.049(2) -0.0068(19) -0.018(2) 0.009(2)
C13A 0.053(4) 0.031(4) 0.107(7) -0.004(3) -0.010(4) 0.004(3)
C14A 0.042(3) 0.097(5) 0.126(7) -0.012(5) -0.007(4) 0.008(3)
C15A 0.039(3) 0.098(5) 0.220(14) -0.007(7) -0.017(5) 0.006(3)
C16A 0.044(4) 0.063(4) 0.297(17) -0.006(6) -0.072(7) -0.005(3)
C17A 0.108(7) 0.113(6) 0.285(13) 0.061(8) -0.130(8) -0.037(5)
C18A 0.090(5) 0.101(5) 0.170(8) 0.056(5) -0.090(5) -0.033(4)
C21 0.0411(7) 0.0406(8) 0.0400(7) -0.0017(6) 0.0049(6) -0.0030(6)
C22 0.0433(8) 0.0421(8) 0.0408(7) -0.0006(6) 0.0032(6) -0.0034(6)
C23 0.0431(8) 0.0436(8) 0.0401(7) 0.0056(6) -0.0005(6) -0.0086(6)
C24 0.0749(11) 0.0547(10) 0.0508(9) -0.0044(7) 0.0124(8) -0.0168(9)
C25 0.0790(12) 0.0755(13) 0.0505(9) 0.0071(8) 0.0169(9) -0.0243(10)
C26 0.0697(11) 0.0559(10) 0.0587(10) 0.0182(8) -0.0015(8) -0.0197(8)
C27 0.0862(13) 0.0435(9) 0.0708(11) 0.0108(8) 0.0149(10) -0.0063(9)
C28 0.0754(11) 0.0446(9) 0.0603(10) 0.0082(7) 0.0203(8) -0.0012(8)
C31 0.0399(7) 0.0368(7) 0.0380(7) -0.0013(6) -0.0019(6) 0.0003(6)
C32 0.0427(8) 0.0482(9) 0.0563(9) 0.0030(7) -0.0047(7) 0.0041(7)
C33 0.0539(10) 0.0574(10) 0.0692(11) 0.0103(8) -0.0149(8) 0.0090(8)
C34 0.0742(12) 0.0507(10) 0.0624(10) 0.0193(8) -0.0125(9) 0.0008(8)
C35 0.0589(10) 0.0501(9) 0.0526(8) 0.0127(7) -0.0022(7) -0.0092(7)
C36 0.0445(8) 0.0406(8) 0.0400(7) 0.0017(6) -0.0008(6) -0.0036(6)
O1 0.060(5) 0.044(4) 0.053(3) 0.016(3) 0.006(3) 0.003(3)
C41 0.060(3) 0.055(5) 0.063(3) 0.013(3) 0.017(3) -0.002(2)
C42 0.146(5) 0.086(4) 0.085(4) 0.041(3) -0.031(4) 0.007(4)
C43 0.053(2) 0.074(4) 0.208(10) 0.041(5) -0.001(5) 0.006(3)
C44 0.057(6) 0.070(5) 0.085(6) 0.030(4) 0.006(4) -0.008(4)
O1A 0.035(5) 0.044(6) 0.062(8) 0.021(4) -0.004(4) 0.005(3)
C41A 0.117(12) 0.044(7) 0.104(9) 0.038(5) 0.066(7) 0.019(5)
C42A 0.111(5) 0.059(4) 0.062(4) 0.012(3) -0.003(4) 0.019(4)
C43A 0.088(7) 0.074(5) 0.089(5) -0.004(4) -0.031(5) 0.039(5)
C44A 0.039(7) 0.063(7) 0.074(7) -0.028(5) -0.011(5) 0.019(5)
C321 0.0381(8) 0.0643(11) 0.0864(12) 0.0119(9) -0.0007(8) 0.0051(8)
C322 0.0629(12) 0.1007(17) 0.1071(17) -0.0050(13) 0.0237(12) 0.0100(11)
C323 0.0585(12) 0.0893(16) 0.136(2) -0.0128(15) -0.0072(13) -0.0133(11)
O2 0.055(3) 0.046(4) 0.0318(16) 0.005(2) 0.0034(17) 0.007(2)
C45 0.084(4) 0.035(4) 0.037(3) 0.000(3) -0.014(3) 0.010(3)
C46 0.278(12) 0.142(9) 0.037(4) 0.009(4) 0.011(5) 0.140(8)
C47 0.119(7) 0.084(5) 0.102(6) 0.017(4) 0.060(5) 0.028(5)
C48 0.069(3) 0.045(3) 0.043(2) 0.003(2) 0.0035(18) 0.016(2)
O2A 0.080(5) 0.048(4) 0.050(2) 0.010(3) 0.018(3) 0.007(3)
C45A 0.067(4) 0.046(6) 0.057(5) -0.015(3) -0.005(3) 0.019(4)
C46A 0.145(6) 0.053(4) 0.065(6) 0.009(3) 0.042(4) -0.020(5)
C47A 0.097(6) 0.086(4) 0.031(3) -0.014(2) 0.011(3) 0.023(4)
C48A 0.149(8) 0.050(5) 0.084(4) 0.001(3) 0.052(5) 0.025(4)
C361 0.0392(7) 0.0464(8) 0.0481(8) 0.0095(6) 0.0004(6) -0.0074(6)
C362 0.0628(10) 0.0559(10) 0.0682(10) 0.0090(8) -0.0178(9) -0.0130(8)
C363 0.0458(9) 0.0900(14) 0.0664(11) 0.0112(10) 0.0096(8) -0.0049(9)
O3 0.058(6) 0.061(4) 0.079(5) -0.018(3) -0.006(3) -0.004(4)
C49 0.093(7) 0.043(4) 0.100(6) -0.016(3) -0.026(4) -0.014(3)
C50 0.086(5) 0.060(4) 0.127(5) -0.007(3) -0.051(4) -0.009(3)
C51 0.058(3) 0.067(5) 0.188(11) 0.016(6) -0.034(5) -0.021(4)
C52 0.057(5) 0.045(4) 0.099(8) -0.022(4) -0.010(5) -0.012(3)
O3A 0.051(4) 0.089(7) 0.065(5) -0.018(3) -0.007(3) -0.023(3)
C49A 0.102(9) 0.086(6) 0.061(4) -0.015(3) -0.007(4) -0.023(5)
C50A 0.085(5) 0.088(6) 0.109(5) -0.005(5) -0.045(4) -0.015(4)
C51A 0.062(3) 0.059(4) 0.111(5) 0.004(3) -0.013(3) -0.007(3)
C52A 0.063(6) 0.115(10) 0.084(6) -0.001(6) 0.019(5) -0.014(5)

loop_
_atom_type_symbol
_atom_type_description
_atom_type_scat_dispersion_real
_atom_type_scat_dispersion_imag
_atom_type_scat_source
C C 0.0181 0.0091 'International Tables Vol C Tables 4.2.6.8 and 6.1.1.4'
H H 0.0000 0.0000 'International Tables Vol C Tables 4.2.6.8 and 6.1.1.4'
N N 0.0311 0.0180 'International Tables Vol C Tables 4.2.6.8 and 6.1.1.4'
O O 0.0492 0.0322 'International Tables Vol C Tables 4.2.6.8 and 6.1.1.4'
Si Si 0.2541 0.3302 'International Tables Vol C Tables 4.2.6.8 and 6.1.1.4'
Li Li 0.0008 0.0003 'International Tables Vol C Tables 4.2.6.8 and 6.1.1.4'

loop_
_geom_angle_atom_site_label_1
_geom_angle_atom_site_label_2
_geom_angle_atom_site_label_3
_geom_angle
O3 Li1 O1 106.3(7)
O3 Li1 O2A 90.9(6)
O1 Li1 O2A 100.2(8)
O3 Li1 N1 115.1(5)
O1 Li1 N1 116.7(6)
O2A Li1 N1 123.6(4)
O3 Li1 O2 102.8(6)
O1 Li1 O2 98.8(7)
O2A Li1 O2 12.1(4)
N1 Li1 O2 115.1(3)
O3 Li1 O3A 2.2(10)
O1 Li1 O3A 106.5(7)
O2A Li1 O3A 93.1(6)
N1 Li1 O3A 113.3(5)
O2 Li1 O3A 104.9(5)
O3 Li1 O1A 105.0(8)
O1 Li1 O1A 3.4(14)
O2A Li1 O1A 103.4(10)
N1 Li1 O1A 115.1(9)
O2 Li1 O1A 102.1(9)
O3A Li1 O1A 105.0(8)
O3 Li1 C31 117.7(4)
O1 Li1 C31 132.8(5)
O2A Li1 C31 95.5(4)
N1 Li1 C31 28.33(6)
O2 Li1 C31 87.9(3)
O3A Li1 C31 116.8(5)
O1A Li1 C31 132.8(8)
O3 Li1 Si1 113.7(5)
O1 Li1 Si1 93.1(6)
O2A Li1 Si1 147.5(3)
N1 Li1 Si1 27.15(5)
O2 Li1 Si1 136.5(3)
O3A Li1 Si1 111.5(5)
O1A Li1 Si1 90.9(9)
C31 Li1 Si1 54.93(5)
N1 Si1 C21 111.72(6)
N1 Si1 C1 115.03(6)
C21 Si1 C1 106.45(6)
N1 Si1 C11 117.48(6)
C21 Si1 C11 102.12(6)
C1 Si1 C11 102.63(6)
N1 Si1 Li1 33.91(6)
C21 Si1 Li1 87.91(6)
C1 Si1 Li1 148.08(7)
C11 Si1 Li1 101.89(6)
C31 N1 Si1 129.99(9)
C31 N1 Li1 108.79(11)
Si1 N1 Li1 118.94(9)
C2 C1 Si1 179.25(14)
C1 C2 C3A 172.3(8)
C1 C2 C3 176.2(5)
C3A C2 C3 11.4(9)
C4 C3 C8 120.0
C4 C3 C2 116.8(5)
C8 C3 C2 122.9(5)
C3 C4 C5 120.0
C3 C4 H4A 120.0
C5 C4 H4A 120.0
C6 C5 C4 120.0
C6 C5 H5A 120.0
C4 C5 H5A 120.0
C7 C6 C5 120.0
C7 C6 H6A 120.0
C5 C6 H6A 120.0
C8 C7 C6 120.0
C8 C7 H7A 120.0
C6 C7 H7A 120.0
C7 C8 C3 120.0
C7 C8 H8A 120.0
C3 C8 H8A 120.0
C2 C3A C4A 127.7(10)
C2 C3A C8A 111.9(10)
C4A C3A C8A 120.0
C3A C4A C5A 120.0
C3A C4A H4AA 120.0
C5A C4A H4AA 120.0
C6A C5A C4A 120.0
C6A C5A H5AA 120.0
C4A C5A H5AA 120.0
C5A C6A C7A 120.0
C5A C6A H6AA 120.0
C7A C6A H6AA 120.0
C8A C7A C6A 120.0
C8A C7A H7AA 120.0
C6A C7A H7AA 120.0
C7A C8A C3A 120.0
C7A C8A H8AA 120.0
C3A C8A H8AA 120.0
C12 C11 Si1 177.69(13)
C11 C12 C13A 175.0(4)
C11 C12 C13 174.2(2)
C13A C12 C13 10.0(5)
C14 C13 C18 120.0
C14 C13 C12 119.3(3)
C18 C13 C12 120.7(3)
C15 C14 C13 120.0
C15 C14 H14A 120.0
C13 C14 H14A 120.0
C14 C15 C16 120.0
C14 C15 H15A 120.0
C16 C15 H15A 120.0
C17 C16 C15 120.0
C17 C16 H16A 120.0
C15 C16 H16A 120.0
C16 C17 C18 120.0
C16 C17 H17A 120.0
C18 C17 H17A 120.0
C17 C18 C13 120.0
C17 C18 H18A 120.0
C13 C18 H18A 120.0
C12 C13A C14A 119.9(4)
C12 C13A C18A 120.0(4)
C14A C13A C18A 120.0
C15A C14A C13A 120.0
C15A C14A H14B 120.0
C13A C14A H14B 120.0
C14A C15A C16A 120.0
C14A C15A H15B 120.0
C16A C15A H15B 120.0
C15A C16A C17A 120.0
C15A C16A H16B 120.0
C17A C16A H16B 120.0
C18A C17A C16A 120.0
C18A C17A H17B 120.0
C16A C17A H17B 120.0
C17A C18A C13A 120.0
C17A C18A H18B 120.0
C13A C18A H18B 120.0
C22 C21 Si1 176.11(13)
C21 C22 C23 178.54(15)
C28 C23 C24 118.15(14)
C28 C23 C22 120.66(13)
C24 C23 C22 121.19(14)
C25 C24 C23 120.05(16)
C25 C24 H24A 120.0
C23 C24 H24A 120.0
C26 C25 C24 120.71(16)
C26 C25 H25A 119.6
C24 C25 H25A 119.6
C27 C26 C25 119.71(15)
C27 C26 H26A 120.1
C25 C26 H26A 120.1
C26 C27 C28 120.07(17)
C26 C27 H27A 120.0
C28 C27 H27A 120.0
C23 C28 C27 121.30(15)
C23 C28 H28A 119.3
C27 C28 H28A 119.3
N1 C31 C36 121.77(12)
N1 C31 C32 120.57(13)
C36 C31 C32 117.53(13)
N1 C31 Li1 42.89(8)
C36 C31 Li1 105.44(10)
C32 C31 Li1 116.91(11)
C33 C32 C31 119.75(15)
C33 C32 C321 119.36(14)
C31 C32 C321 120.89(14)
C34 C33 C32 122.22(15)
C34 C33 H33A 118.9
C32 C33 H33A 118.9
C35 C34 C33 118.47(15)
C35 C34 H34A 120.8
C33 C34 H34A 120.8
C34 C35 C36 121.66(15)
C34 C35 H35A 119.2
C36 C35 H35A 119.2
C35 C36 C31 120.25(14)
C35 C36 C361 119.37(13)
C31 C36 C361 120.36(12)
C41 O1 C44 103.0(13)
C41 O1 Li1 123.9(9)
C44 O1 Li1 132.1(11)
O1 C41 C42 108.5(10)
O1 C41 H41A 110.0
C42 C41 H41A 110.0
O1 C41 H41B 110.0
C42 C41 H41B 110.0
H41A C41 H41B 108.4
C41 C42 C43 96.2(8)
C41 C42 H42A 112.5
C43 C42 H42A 112.5
C41 C42 H42B 112.5
C43 C42 H42B 112.5
H42A C42 H42B 110.0
C44 C43 C42 96.6(7)
C44 C43 H43A 112.4
C42 C43 H43A 112.4
C44 C43 H43B 112.4
C42 C43 H43B 112.4
H43A C43 H43B 110.0
O1 C44 C43 112.9(9)
O1 C44 H44A 109.0
C43 C44 H44A 109.0
O1 C44 H44B 109.0
C43 C44 H44B 109.0
H44A C44 H44B 107.8
C41A O1A C44A 116(2)
C41A O1A Li1 119.7(13)
C44A O1A Li1 122.6(16)
O1A C41A C42A 99.9(16)
O1A C41A H41C 111.8
C42A C41A H41C 111.8
O1A C41A H41D 111.8
C42A C41A H41D 111.8
H41C C41A H41D 109.5
C43A C42A C41A 101.3(9)
C43A C42A H42C 111.5
C41A C42A H42C 111.5
C43A C42A H42D 111.5
C41A C42A H42D 111.5
H42C C42A H42D 109.3
C42A C43A C44A 106.0(9)
C42A C43A H43C 110.5
C44A C43A H43C 110.5
C42A C43A H43D 110.5
C44A C43A H43D 110.5
H43C C43A H43D 108.7
O1A C44A C43A 97.8(15)
O1A C44A H44C 112.2
C43A C44A H44C 112.2
O1A C44A H44D 112.2
C43A C44A H44D 112.2
H44C C44A H44D 109.8
C323 C321 C32 110.98(17)
C323 C321 C322 110.81(17)
C32 C321 C322 112.05(16)
C323 C321 H32A 107.6
C32 C321 H32A 107.6
C322 C321 H32A 107.6
C321 C322 H32B 109.5
C321 C322 H32C 109.5
H32B C322 H32C 109.5
C321 C322 H32D 109.5
H32B C322 H32D 109.5
H32C C322 H32D 109.5
C321 C323 H32E 109.5
C321 C323 H32F 109.5
H32E C323 H32F 109.5
C321 C323 H32G 109.5
H32E C323 H32G 109.5
H32F C323 H32G 109.5
C48 O2 C45 111.7(8)
C48 O2 Li1 123.7(6)
C45 O2 Li1 120.6(8)
C46 C45 O2 99.1(10)
C46 C45 H45A 112.0
O2 C45 H45A 112.0
C46 C45 H45B 112.0
O2 C45 H45B 112.0
H45A C45 H45B 109.6
C45 C46 C47 113.1(8)
C45 C46 H46A 109.0
C47 C46 H46A 109.0
C45 C46 H46B 109.0
C47 C46 H46B 109.0
H46A C46 H46B 107.8
C48 C47 C46 99.2(7)
C48 C47 H47A 111.9
C46 C47 H47A 111.9
C48 C47 H47B 111.9
C46 C47 H47B 111.9
H47A C47 H47B 109.6
C47 C48 O2 116.0(7)
C47 C48 H48A 108.3
O2 C48 H48A 108.3
C47 C48 H48B 108.3
O2 C48 H48B 108.3
H48A C48 H48B 107.4
C45A O2A C48A 102.6(11)
C45A O2A Li1 131.3(10)
C48A O2A Li1 125.8(8)
O2A C45A C46A 112.4(12)
O2A C45A H45C 109.1
C46A C45A H45C 109.1
O2A C45A H45D 109.1
C46A C45A H45D 109.1
H45C C45A H45D 107.9
C45A C46A C47A 89.5(8)
C45A C46A H46C 113.7
C47A C46A H46C 113.7
C45A C46A H46D 113.7
C47A C46A H46D 113.7
H46C C46A H46D 111.0
C48A C47A C46A 113.3(8)
C48A C47A H47C 108.9
C46A C47A H47C 108.9
C48A C47A H47D 108.9
C46A C47A H47D 108.9
H47C C47A H47D 107.7
C47A C48A O2A 102.9(8)
C47A C48A H48C 111.2
O2A C48A H48C 111.2
C47A C48A H48D 111.2
O2A C48A H48D 111.2
H48C C48A H48D 109.1
C36 C361 C363 113.95(13)
C36 C361 C362 109.05(13)
C363 C361 C362 111.21(14)
C36 C361 H36A 107.5
C363 C361 H36A 107.5
C362 C361 H36A 107.5
C361 C362 H36B 109.5
C361 C362 H36C 109.5
H36B C362 H36C 109.5
C361 C362 H36D 109.5
H36B C362 H36D 109.5
H36C C362 H36D 109.5
C361 C363 H36E 109.5
C361 C363 H36F 109.5
H36E C363 H36F 109.5
C361 C363 H36G 109.5
H36E C363 H36G 109.5
H36F C363 H36G 109.5
C49 O3 C52 108.7(17)
C49 O3 Li1 125.3(15)
C52 O3 Li1 125.5(10)
O3 C49 C50 107.7(14)
O3 C49 H49A 110.2
C50 C49 H49A 110.2
O3 C49 H49B 110.2
C50 C49 H49B 110.2
H49A C49 H49B 108.5
C49 C50 C51 103.8(7)
C49 C50 H50A 111.0
C51 C50 H50A 111.0
C49 C50 H50B 111.0
C51 C50 H50B 111.0
H50A C50 H50B 109.0
C50 C51 C52 99.6(9)
C50 C51 H51A 111.9
C52 C51 H51A 111.9
C50 C51 H51B 111.9
C52 C51 H51B 111.9
H51A C51 H51B 109.6
O3 C52 C51 103.4(13)
O3 C52 H52A 111.1
C51 C52 H52A 111.1
O3 C52 H52B 111.1
C51 C52 H52B 111.1
H52A C52 H52B 109.0
C49A O3A C52A 107.7(17)
C49A O3A Li1 129.1(15)
C52A O3A Li1 122.9(10)
O3A C49A C50A 105.2(13)
O3A C49A H49C 110.7
C50A C49A H49C 110.7
O3A C49A H49D 110.7
C50A C49A H49D 110.7
H49C C49A H49D 108.8
C49A C50A C51A 100.6(8)
C49A C50A H50C 111.6
C51A C50A H50C 111.6
C49A C50A H50D 111.6
C51A C50A H50D 111.6
H50C C50A H50D 109.4
C52A C51A C50A 101.7(10)
C52A C51A H51C 111.4
C50A C51A H51C 111.4
C52A C51A H51D 111.4
C50A C51A H51D 111.4
H51C C51A H51D 109.3
O3A C52A C51A 106.7(13)
O3A C52A H52C 110.4
C51A C52A H52C 110.4
O3A C52A H52D 110.4
C51A C52A H52D 110.4
H52C C52A H52D 108.6

loop_
_geom_bond_atom_site_label_1
_geom_bond_atom_site_label_2
_geom_bond_distance
Li1 O3 1.91(2)
Li1 O1 1.924(18)
Li1 O2A 1.931(12)
Li1 N1 2.005(3)
Li1 O2 2.033(9)
Li1 O3A 2.06(2)
Li1 O1A 2.07(3)
Li1 C31 2.789(3)
Li1 Si1 3.146(2)
Si1 N1 1.6404(12)
Si1 C21 1.8407(14)
Si1 C1 1.8428(15)
Si1 C11 1.8511(15)
N1 C31 1.3980(18)
C1 C2 1.204(2)
C2 C3A 1.372(10)
C2 C3 1.483(7)
C3 C4 1.3900
C3 C8 1.3900
C4 C5 1.3900
C4 H4A 0.9500
C5 C6 1.3900
C5 H5A 0.9500
C6 C7 1.3900
C6 H6A 0.9500
C7 C8 1.3900
C7 H7A 0.9500
C8 H8A 0.9500
C3A C4A 1.3900
C3A C8A 1.3900
C4A C5A 1.3900
C4A H4AA 0.9500
C5A C6A 1.3900
C5A H5AA 0.9500
C6A C7A 1.3900
C6A H6AA 0.9500
C7A C8A 1.3900
C7A H7AA 0.9500
C8A H8AA 0.9500
C11 C12 1.202(2)
C12 C13A 1.385(4)
C12 C13 1.470(3)
C13 C14 1.3900
C13 C18 1.3900
C14 C15 1.3900
C14 H14A 0.9500
C15 C16 1.3900
C15 H15A 0.9500
C16 C17 1.3900
C16 H16A 0.9500
C17 C18 1.3900
C17 H17A 0.9500
C18 H18A 0.9500
C13A C14A 1.3900
C13A C18A 1.3900
C14A C15A 1.3900
C14A H14B 0.9500
C15A C16A 1.3900
C15A H15B 0.9500
C16A C17A 1.3900
C16A H16B 0.9500
C17A C18A 1.3900
C17A H17B 0.9500
C18A H18B 0.9500
C21 C22 1.211(2)
C22 C23 1.439(2)
C23 C28 1.378(2)
C23 C24 1.389(2)
C24 C25 1.384(2)
C24 H24A 0.9500
C25 C26 1.371(3)
C25 H25A 0.9500
C26 C27 1.361(3)
C26 H26A 0.9500
C27 C28 1.381(2)
C27 H27A 0.9500
C28 H28A 0.9500
C31 C36 1.416(2)
C31 C32 1.419(2)
C32 C33 1.387(2)
C32 C321 1.522(2)
C33 C34 1.377(3)
C33 H33A 0.9500
C34 C35 1.376(3)
C34 H34A 0.9500
C35 C36 1.390(2)
C35 H35A 0.9500
C36 C361 1.517(2)
O1 C41 1.438(16)
O1 C44 1.439(14)
C41 C42 1.492(10)
C41 H41A 0.9900
C41 H41B 0.9900
C42 C43 1.645(14)
C42 H42A 0.9900
C42 H42B 0.9900
C43 C44 1.445(10)
C43 H43A 0.9900
C43 H43B 0.9900
C44 H44A 0.9900
C44 H44B 0.9900
O1A C41A 1.42(2)
O1A C44A 1.451(19)
C41A C42A 1.515(18)
C41A H41C 0.9900
C41A H41D 0.9900
C42A C43A 1.465(15)
C42A H42C 0.9900
C42A H42D 0.9900
C43A C44A 1.510(15)
C43A H43C 0.9900
C43A H43D 0.9900
C44A H44C 0.9900
C44A H44D 0.9900
C321 C323 1.520(3)
C321 C322 1.522(3)
C321 H32A 1.0000
C322 H32B 0.9800
C322 H32C 0.9800
C322 H32D 0.9800
C323 H32E 0.9800
C323 H32F 0.9800
C323 H32G 0.9800
O2 C48 1.417(11)
O2 C45 1.468(13)
C45 C46 1.466(14)
C45 H45A 0.9900
C45 H45B 0.9900
C46 C47 1.597(14)
C46 H46A 0.9900
C46 H46B 0.9900
C47 C48 1.335(12)
C47 H47A 0.9900
C47 H47B 0.9900
C48 H48A 0.9900
C48 H48B 0.9900
O2A C45A 1.410(15)
O2A C48A 1.463(14)
C45A C46A 1.482(15)
C45A H45C 0.9900
C45A H45D 0.9900
C46A C47A 1.485(13)
C46A H46C 0.9900
C46A H46D 0.9900
C47A C48A 1.408(12)
C47A H47C 0.9900
C47A H47D 0.9900
C48A H48C 0.9900
C48A H48D 0.9900
C361 C363 1.522(2)
C361 C362 1.525(2)
C361 H36A 1.0000
C362 H36B 0.9800
C362 H36C 0.9800
C362 H36D 0.9800
C363 H36E 0.9800
C363 H36F 0.9800
C363 H36G 0.9800
O3 C49 1.419(18)
O3 C52 1.427(19)
C49 C50 1.501(16)
C49 H49A 0.9900
C49 H49B 0.9900
C50 C51 1.534(14)
C50 H50A 0.9900
C50 H50B 0.9900
C51 C52 1.545(14)
C51 H51A 0.9900
C51 H51B 0.9900
C52 H52A 0.9900
C52 H52B 0.9900
O3A C49A 1.434(18)
O3A C52A 1.45(2)
C49A C50A 1.495(16)
C49A H49C 0.9900
C49A H49D 0.9900
C50A C51A 1.511(13)
C50A H50C 0.9900
C50A H50D 0.9900
C51A C52A 1.483(15)
C51A H51C 0.9900
C51A H51D 0.9900
C52A H52C 0.9900
C52A H52D 0.9900
